data_2022329
loop_
_publ_author_name
'Medviediev, Volodymyr'
'Daszkiewicz, Marek'

_publ_section_title
;
 Structural and theoretical analysis of 2-chloro-4-nitroaniline and
 2-methyl-6-nitroaniline salts
;
_journal_coeditor_code DV3005
_journal_issue 3
_journal_name_full 'Acta Crystallographica Section C'
_journal_page_first 125
_journal_page_last 136
_journal_paper_doi 10.1107/S2053229621001455
_journal_volume 77
_journal_year 2021
_chemical_formula_iupac 'C7 H9 N2 O2 +, H S O4 -'
_chemical_formula_moiety 'C7 H9 N2 O2 +, H O4 S -'
_chemical_formula_sum 'C7 H10 N2 O6 S'
_chemical_formula_weight 250.23
_chemical_name_systematic
;
2-Methyl-6-nitroanilinium hydrogen sulfate
;
_space_group_crystal_system monoclinic
_space_group_IT_number 14
_space_group_name_Hall '-P 2yn'
_space_group_name_H-M_alt 'P 1 21/n 1'
_atom_sites_solution_hydrogens geom
_atom_sites_solution_primary dual
_audit_creation_method
;
Olex2 1.3
(compiled Nov 21 2019 18:26:39 for OlexSys, GUI svn.r6003)
;
_cell_angle_alpha 90
_cell_angle_beta 100.185(9)
_cell_angle_gamma 90
_cell_formula_units_Z 4
_cell_length_a 7.0966(5)
_cell_length_b 8.3785(8)
_cell_length_c 17.5115(18)
_cell_measurement_reflns_used 5045
_cell_measurement_temperature 295.0(10)
_cell_measurement_theta_max 30.1680
_cell_measurement_theta_min 3.0310
_cell_volume 1024.81(16)
_computing_cell_refinement
;
CrysAlis PRO (Rigaku OD, 2015)
;
_computing_data_collection
;
CrysAlis PRO (Rigaku OD, 2015)
;
_computing_data_reduction
;
CrysAlis PRO (Rigaku OD, 2015)
;
_computing_molecular_graphics
;
DIAMOND (Brandenburg & Putz, 2008) and OLEX2 (Dolomanov <i>et al.</i>,
2009)
;
_computing_publication_material
;
OLEX2 (Dolomanov <i>et al.</i>,  2009)
;
_computing_structure_refinement
;
SHELXL2018 (Sheldrick, 2015b)
;
_computing_structure_solution
;
SHELXT (Sheldrick, 2015a)
;
_diffrn_ambient_temperature 295.0(10)
_diffrn_detector 'CCD plate'
_diffrn_detector_area_resol_mean 10.6249
_diffrn_measured_fraction_theta_full 0.999
_diffrn_measured_fraction_theta_max 0.999
_diffrn_measurement_device 'four-circle diffractometer'
_diffrn_measurement_device_type 'Rigaku Xcalibur Atlas'
_diffrn_measurement_method '\w scans'
_diffrn_radiation_monochromator graphite
_diffrn_radiation_probe x-ray
_diffrn_radiation_type 'Mo K\a'
_diffrn_radiation_wavelength 0.71073
_diffrn_reflns_av_unetI/netI 0.0242
_diffrn_reflns_limit_h_max 9
_diffrn_reflns_limit_h_min -9
_diffrn_reflns_limit_k_max 10
_diffrn_reflns_limit_k_min -10
_diffrn_reflns_limit_l_max 22
_diffrn_reflns_limit_l_min -22
_diffrn_reflns_number 4495
_diffrn_reflns_theta_full 25.242
_diffrn_reflns_theta_max 27.494
_diffrn_reflns_theta_min 2.703
_diffrn_source 'fine-focus sealed X-ray tube'
_exptl_absorpt_coefficient_mu 0.333
_exptl_absorpt_correction_T_max 1.00000
_exptl_absorpt_correction_T_min 0.93873
_exptl_absorpt_correction_type multi-scan
_exptl_absorpt_process_details
;
(CrysAlis PRO; Rigaku OD, 2015)
;
_exptl_crystal_colour 'clear light colourless'
_exptl_crystal_density_diffrn 1.622
_exptl_crystal_description plate
_exptl_crystal_F_000 520
_exptl_crystal_size_max 0.42
_exptl_crystal_size_mid 0.324
_exptl_crystal_size_min 0.092
_refine_diff_density_max 0.655
_refine_diff_density_min -0.422
_refine_ls_extinction_method none
_refine_ls_goodness_of_fit_ref 1.067
_refine_ls_hydrogen_treatment constr
_refine_ls_matrix_type full
_refine_ls_number_parameters 149
_refine_ls_number_reflns 4495
_refine_ls_number_restraints 0
_refine_ls_restrained_S_all 1.067
_refine_ls_R_factor_all 0.0568
_refine_ls_R_factor_gt 0.0442
_refine_ls_shift/su_max 0.000
_refine_ls_shift/su_mean 0.000
_refine_ls_structure_factor_coef Fsqd
_refine_ls_weighting_details 'w=1/[\s^2^(Fo^2^)+(0.0891P)^2^] where P=(Fo^2^+2Fc^2^)/3'
_refine_ls_weighting_scheme calc
_refine_ls_wR_factor_gt 0.1317
_refine_ls_wR_factor_ref 0.1356
_reflns_number_gt 3463
_reflns_number_total 4495
_reflns_threshold_expression 'I > 2\s(I)'
_cod_data_source_file dv3005sup1.cif
_cod_data_source_block 5
_cod_depositor_comments 'Adding full bibliography for 2022325--2022329.cif.'
_cod_database_code 2022329
_cod_database_fobs_code 2022329
_shelx_space_group_comment
;
The symmetry employed for this shelxl refinement is uniquely defined
by the following loop, which should always be used as a source of
symmetry information in preference to the above space-group names.
They are only intended as comments.
;
_shelx_estimated_absorpt_t_min 0.873
_shelx_estimated_absorpt_t_max 0.970

loop_
_space_group_symop_operation_xyz
'x, y, z'
'-x+1/2, y+1/2, -z+1/2'
'-x, -y, -z'
'x-1/2, -y-1/2, z-1/2'

loop_
_atom_site_type_symbol
_atom_site_label
_atom_site_fract_x
_atom_site_fract_y
_atom_site_fract_z
_atom_site_U_iso_or_equiv
_atom_site_adp_type
_atom_site_calc_flag
_atom_site_occupancy
_atom_site_disorder_assembly
_atom_site_disorder_group
S S1 0.32295(8) 0.09177(8) 0.70227(4) 0.0348(2) Uani d 1 . .
O O3 0.4440(3) 0.1334(4) 0.64969(14) 0.0759(8) Uani d 1 . .
O O4 0.1257(3) 0.1015(3) 0.66720(14) 0.0616(6) Uani d 1 . .
O O5 0.3759(3) -0.0587(3) 0.73916(19) 0.0826(9) Uani d 1 . .
O O6 0.3636(4) 0.2094(4) 0.76979(18) 0.1056(12) Uani d 1 . .
H H6 0.281061 0.278984 0.764211 0.158 Uiso calc 1 . .
O O1 0.6922(3) 0.5681(3) 0.70497(17) 0.0655(7) Uani d 1 . .
N N1 0.7908(3) 0.2815(3) 0.66155(12) 0.0339(5) Uani d 1 . .
H H1A 0.814514 0.352634 0.699809 0.041 Uiso calc 1 . .
H H1B 0.888031 0.213257 0.665312 0.041 Uiso calc 1 . .
H H1C 0.683885 0.228555 0.664973 0.041 Uiso calc 1 . .
C C1 0.7677(3) 0.3634(3) 0.58742(14) 0.0296(5) Uani d 1 . .
O O2 0.7360(4) 0.7746(3) 0.6394(2) 0.1016(11) Uani d 1 . .
N N2 0.7261(3) 0.6306(3) 0.6464(2) 0.0544(7) Uani d 1 . .
C C2 0.7659(3) 0.2709(3) 0.52187(15) 0.0376(6) Uani d 1 . .
C C3 0.7550(4) 0.3499(5) 0.45104(17) 0.0550(8) Uani d 1 . .
H H3 0.754673 0.289852 0.406357 0.066 Uiso calc 1 . .
C C4 0.7451(4) 0.5101(5) 0.4451(2) 0.0651(10) Uani d 1 . .
H H4 0.742614 0.558246 0.397108 0.078 Uiso calc 1 . .
C C5 0.7385(4) 0.6028(4) 0.5088(2) 0.0549(8) Uani d 1 . .
H H5 0.727814 0.713202 0.504282 0.066 Uiso calc 1 . .
C C6 0.7481(3) 0.5294(3) 0.58028(18) 0.0391(6) Uani d 1 . .
C C7 0.7704(4) 0.0907(4) 0.52610(19) 0.0540(8) Uani d 1 . .
H H7A 0.888111 0.056721 0.557734 0.081 Uiso calc 1 . .
H H7B 0.761790 0.047517 0.474816 0.081 Uiso calc 1 . .
H H7C 0.664339 0.053420 0.548427 0.081 Uiso calc 1 . .

loop_
_atom_site_aniso_label
_atom_site_aniso_U_11
_atom_site_aniso_U_22
_atom_site_aniso_U_33
_atom_site_aniso_U_12
_atom_site_aniso_U_13
_atom_site_aniso_U_23
S1 0.0317(3) 0.0349(3) 0.0374(4) 0.0040(2) 0.0048(3) 0.0040(3)
O3 0.0534(13) 0.121(2) 0.0551(15) -0.0218(12) 0.0147(10) 0.0165(16)
O4 0.0349(11) 0.0726(16) 0.0731(16) 0.0129(9) -0.0023(10) -0.0071(13)
O5 0.0546(13) 0.0609(16) 0.124(2) -0.0057(10) -0.0065(13) 0.0485(16)
O6 0.104(2) 0.122(3) 0.074(2) 0.0560(17) -0.0328(15) -0.0527(19)
O1 0.0745(15) 0.0624(17) 0.0601(16) 0.0092(11) 0.0136(12) -0.0225(14)
N1 0.0335(10) 0.0397(12) 0.0282(12) 0.0023(8) 0.0046(8) 0.0031(9)
C1 0.0219(11) 0.0376(13) 0.0295(12) 0.0006(9) 0.0054(9) 0.0023(10)
O2 0.125(2) 0.0362(15) 0.134(3) 0.0110(13) -0.0042(19) -0.0145(17)
N2 0.0452(13) 0.0392(15) 0.072(2) 0.0068(10) -0.0080(12) -0.0099(14)
C2 0.0264(12) 0.0543(17) 0.0320(14) 0.0026(10) 0.0050(10) -0.0027(12)
C3 0.0445(16) 0.092(3) 0.0298(16) 0.0084(15) 0.0094(11) 0.0052(16)
C4 0.0482(18) 0.101(3) 0.046(2) 0.0019(17) 0.0090(15) 0.036(2)
C5 0.0390(15) 0.0520(19) 0.071(2) -0.0023(12) 0.0032(14) 0.0263(18)
C6 0.0276(12) 0.0373(14) 0.0498(18) -0.0007(10) 0.0002(11) 0.0044(13)
C7 0.0558(18) 0.0529(19) 0.0512(18) 0.0083(13) 0.0037(14) -0.0193(16)

loop_
_atom_type_symbol
_atom_type_description
_atom_type_scat_dispersion_real
_atom_type_scat_dispersion_imag
_atom_type_scat_source
C C 0.0033 0.0016 'International Tables Vol C Tables 4.2.6.8 and 6.1.1.4'
H H 0.0000 0.0000 'International Tables Vol C Tables 4.2.6.8 and 6.1.1.4'
N N 0.0061 0.0033 'International Tables Vol C Tables 4.2.6.8 and 6.1.1.4'
O O 0.0106 0.0060 'International Tables Vol C Tables 4.2.6.8 and 6.1.1.4'
S S 0.1246 0.1234 'International Tables Vol C Tables 4.2.6.8 and 6.1.1.4'

loop_
_geom_angle_atom_site_label_1
_geom_angle_atom_site_label_2
_geom_angle_atom_site_label_3
_geom_angle_site_symmetry_1
_geom_angle_site_symmetry_3
_geom_angle
_geom_angle_publ_flag
O3 S1 O4 . . 111.65(15) ?
O3 S1 O5 . . 111.72(17) ?
O3 S1 O6 . . 107.0(2) ?
O4 S1 O5 . . 113.72(14) ?
O4 S1 O6 . . 109.44(14) ?
O5 S1 O6 . . 102.7(2) ?
S1 O6 H6 . . 109.5 ?
H1A N1 H1B . . 109.5 ?
H1A N1 H1C . . 109.5 ?
H1B N1 H1C . . 109.5 ?
C1 N1 H1A . . 109.5 ?
C1 N1 H1B . . 109.5 ?
C1 N1 H1C . . 109.5 ?
C2 C1 N1 . . 117.4(2) ?
C2 C1 C6 . . 119.7(2) ?
C6 C1 N1 . . 122.9(2) ?
O1 N2 O2 . . 122.5(3) ?
O1 N2 C6 . . 118.9(3) ?
O2 N2 C6 . . 118.6(4) ?
C1 C2 C3 . . 117.5(3) ?
C1 C2 C7 . . 121.5(2) ?
C3 C2 C7 . . 121.0(3) ?
C2 C3 H3 . . 118.8 ?
C4 C3 C2 . . 122.3(3) ?
C4 C3 H3 . . 118.8 ?
C3 C4 H4 . . 119.6 ?
C3 C4 C5 . . 120.8(3) ?
C5 C4 H4 . . 119.6 ?
C4 C5 H5 . . 120.6 ?
C4 C5 C6 . . 118.8(3) ?
C6 C5 H5 . . 120.6 ?
C1 C6 N2 . . 121.8(3) ?
C5 C6 C1 . . 120.7(3) ?
C5 C6 N2 . . 117.5(3) ?
C2 C7 H7A . . 109.5 ?
C2 C7 H7B . . 109.5 ?
C2 C7 H7C . . 109.5 ?
H7A C7 H7B . . 109.5 ?
H7A C7 H7C . . 109.5 ?
H7B C7 H7C . . 109.5 ?

loop_
_geom_bond_atom_site_label_1
_geom_bond_atom_site_label_2
_geom_bond_site_symmetry_2
_geom_bond_distance
_geom_bond_publ_flag
S1 O3 . 1.410(2) ?
S1 O4 . 1.428(2) ?
S1 O5 . 1.436(2) ?
S1 O6 . 1.527(3) ?
O6 H6 . 0.8200 ?
O1 N2 . 1.213(4) ?
N1 H1A . 0.8900 ?
N1 H1B . 0.8900 ?
N1 H1C . 0.8900 ?
N1 C1 . 1.452(3) ?
C1 C2 . 1.383(3) ?
C1 C6 . 1.401(4) ?
O2 N2 . 1.216(3) ?
N2 C6 . 1.465(4) ?
C2 C3 . 1.396(4) ?
C2 C7 . 1.512(4) ?
C3 H3 . 0.9300 ?
C3 C4 . 1.347(5) ?
C4 H4 . 0.9300 ?
C4 C5 . 1.367(5) ?
C5 H5 . 0.9300 ?
C5 C6 . 1.385(4) ?
C7 H7A . 0.9600 ?
C7 H7B . 0.9600 ?
C7 H7C . 0.9600 ?

loop_
_geom_hbond_atom_site_label_D
_geom_hbond_atom_site_label_H
_geom_hbond_atom_site_label_A
_geom_hbond_site_symmetry_A
_geom_hbond_distance_DH
_geom_hbond_distance_HA
_geom_hbond_distance_DA
_geom_hbond_angle_DHA
_geom_hbond_publ_flag
O6 H6 O5 2_556 0.82 1.75 2.568(3) 172.9 yes
N1 H1A O5 2_656 0.89 2.39 2.993(3) 125.6 yes
N1 H1A O1 . 0.89 2.01 2.650(3) 127.5 yes
N1 H1B O4 1_655 0.89 1.92 2.802(3) 168.5 yes
N1 H1C O3 . 0.89 1.86 2.731(3) 167.3 yes

loop_
_geom_torsion_atom_site_label_1
_geom_torsion_atom_site_label_2
_geom_torsion_atom_site_label_3
_geom_torsion_atom_site_label_4
_geom_torsion_site_symmetry_1
_geom_torsion_site_symmetry_2
_geom_torsion_site_symmetry_3
_geom_torsion_site_symmetry_4
_geom_torsion
_geom_torsion_publ_flag
O1 N2 C6 C1 . . . . -12.4(4) ?
O1 N2 C6 C5 . . . . 164.2(3) ?
N1 C1 C2 C3 . . . . -176.3(2) ?
N1 C1 C2 C7 . . . . 5.2(3) ?
N1 C1 C6 N2 . . . . -7.6(3) ?
N1 C1 C6 C5 . . . . 175.9(2) ?
C1 C2 C3 C4 . . . . -0.5(4) ?
O2 N2 C6 C1 . . . . 170.0(2) ?
O2 N2 C6 C5 . . . . -13.4(4) ?
C2 C1 C6 N2 . . . . 172.5(2) ?
C2 C1 C6 C5 . . . . -3.9(3) ?
C2 C3 C4 C5 . . . . -2.3(4) ?
C3 C4 C5 C6 . . . . 1.9(4) ?
C4 C5 C6 C1 . . . . 1.2(4) ?
C4 C5 C6 N2 . . . . -175.5(2) ?
C6 C1 C2 C3 . . . . 3.5(3) ?
C6 C1 C2 C7 . . . . -175.0(2) ?
C7 C2 C3 C4 . . . . 178.0(3) ?

loop_
_twin_individual_id
_twin_individual_mass_fraction_refined
_twin_individual_twin_matrix_11
_twin_individual_twin_matrix_12
_twin_individual_twin_matrix_13
_twin_individual_twin_matrix_21
_twin_individual_twin_matrix_22
_twin_individual_twin_matrix_23
_twin_individual_twin_matrix_31
_twin_individual_twin_matrix_32
_twin_individual_twin_matrix_33
1 0.5947(17) 1.0000 0.0000 0.0000 0.0000 1.0000 0.0000 0.0000 0.0000 1.0000
2 0.4053(17) -1.0002 0.0001 0.0000 0.0002 -1.0003 0.0000 0.8726 -0.0018 0.9995
